data_4335729
loop_
_publ_author_name
'Ajay Pal Singh Pannu'
'James R. Stevens'
'Paul G. Plieger'

_publ_contact_author_address
;
Institute of Fundamental Sciences
Massey University
Private Bag 11 222
Palmerston North
4442
NEW ZEALAND
;
_publ_contact_author_email p.g.plieger@massey.ac.nz
_publ_contact_author_name P.Plieger
_publ_section_title
;
 Aryl-Linked Salicylaldoxime-Based Copper(II) Helicates and "Boxes":
 Synthesis, X-ray Analysis, and Anion Influence on Complex Structure
;
_journal_name_full 'Inorganic Chemistry'
_journal_page_first 9327
_journal_page_last 9337
_journal_paper_doi 10.1021/ic400829d
_journal_volume 52
_journal_year 2013
_chemical_formula_moiety 'C34 H44 Cu N4 O4, C6 H14 O'
_chemical_formula_sum 'C40 H58 Cu N4 O5'
_chemical_formula_weight 738.44
_chemical_name_systematic
; 
 ? 
;
_space_group_IT_number 2
_symmetry_cell_setting triclinic
_symmetry_space_group_name_Hall '-P 1'
_symmetry_space_group_name_H-M 'P -1'
_atom_sites_solution_hydrogens geom
_atom_sites_solution_primary direct
_atom_sites_solution_secondary difmap
_audit_creation_method SHELXL-97
_cell_angle_alpha 78.740(6)
_cell_angle_beta 69.547(5)
_cell_angle_gamma 68.645(5)
_cell_formula_units_Z 2
_cell_length_a 11.5153(14)
_cell_length_b 13.7564(17)
_cell_length_c 14.434(2)
_cell_measurement_reflns_used 16716
_cell_measurement_temperature 123(2)
_cell_measurement_theta_max 72.0
_cell_measurement_theta_min 6.5
_cell_volume 1989.2(5)
_computing_cell_refinement
; 
Rigaku CrystalClear-SM Expert 2.0 rc14 
;
_computing_data_collection
; 
Rigaku CrystalClear-SM Expert 2.0 rc14 
;
_computing_data_reduction
; 
Rigaku CrystalClear-SM Expert 2.0 rc14 
;
_computing_structure_refinement 'SHELXL-97 (Sheldrick, 1997)'
_computing_structure_solution 'SHELXS-97 (Sheldrick, 1990)'
_diffrn_ambient_temperature 123(2)
_diffrn_detector_area_resol_mean 10.0000
_diffrn_measured_fraction_theta_full 0.961
_diffrn_measured_fraction_theta_max 0.961
_diffrn_measurement_device_type
; 
Rigaku CrystalClear-SM Expert 2.0 rc14 
;
_diffrn_measurement_method 'profile data from \w-scans'
_diffrn_radiation_monochromator graphite
_diffrn_radiation_source 'fine-focus sealed tube'
_diffrn_radiation_type CuK\a
_diffrn_radiation_wavelength 1.54178
_diffrn_reflns_av_R_equivalents 0.0675
_diffrn_reflns_av_sigmaI/netI 0.1336
_diffrn_reflns_limit_h_max 13
_diffrn_reflns_limit_h_min -13
_diffrn_reflns_limit_k_max 16
_diffrn_reflns_limit_k_min -15
_diffrn_reflns_limit_l_max 16
_diffrn_reflns_limit_l_min -16
_diffrn_reflns_number 24934
_diffrn_reflns_theta_full 65.08
_diffrn_reflns_theta_max 65.08
_diffrn_reflns_theta_min 6.51
_exptl_absorpt_coefficient_mu 1.138
_exptl_absorpt_correction_T_max 1.000
_exptl_absorpt_correction_T_min 0.614
_exptl_absorpt_correction_type multi-scan
_exptl_crystal_colour Green
_exptl_crystal_density_diffrn 1.233
_exptl_crystal_description Platelet
_exptl_crystal_F_000 790
_exptl_crystal_size_max 0.63
_exptl_crystal_size_mid 0.30
_exptl_crystal_size_min 0.20
_refine_diff_density_max 0.619
_refine_diff_density_min -1.028
_refine_diff_density_rms 0.075
_refine_ls_extinction_coef 0.0007(2)
_refine_ls_extinction_expression Fc^*^=kFc[1+0.001xFc^2^\l^3^/sin(2\q)]^-1/4^
_refine_ls_extinction_method SHELXL
_refine_ls_goodness_of_fit_ref 1.142
_refine_ls_hydrogen_treatment constr
_refine_ls_matrix_type full
_refine_ls_number_parameters 452
_refine_ls_number_reflns 6519
_refine_ls_number_restraints 0
_refine_ls_restrained_S_all 1.142
_refine_ls_R_factor_all 0.0891
_refine_ls_R_factor_gt 0.0530
_refine_ls_shift/su_max 0.001
_refine_ls_shift/su_mean 0.000
_refine_ls_structure_factor_coef Fsqd
_refine_ls_weighting_details 'calc w=1/[\s^2^(Fo^2^)+(0.0732P)^2^+0.2618P] where P=(Fo^2^+2Fc^2^)/3'
_refine_ls_weighting_scheme calc
_refine_ls_wR_factor_gt 0.1358
_refine_ls_wR_factor_ref 0.1585
_reflns_number_gt 4510
_reflns_number_total 6519
_reflns_threshold_expression >2sigma(I)
_cod_data_source_file ic400829d_si_002_5.cif
_cod_data_source_block CCDC926414
_cod_original_cell_volume 1989.2(4)
_cod_database_code 4335729

loop_
_symmetry_equiv_pos_as_xyz
'x, y, z'
'-x, -y, -z'

loop_
_atom_site_label
_atom_site_type_symbol
_atom_site_fract_x
_atom_site_fract_y
_atom_site_fract_z
_atom_site_U_iso_or_equiv
_atom_site_adp_type
_atom_site_occupancy
_atom_site_symmetry_multiplicity
_atom_site_calc_flag
_atom_site_refinement_flags
Cu1 Cu -1.08570(4) -0.03192(3) -0.05279(3) 0.02655(19) Uani 1 1 d .
O11 O -1.09649(19) 0.09881(15) -0.01850(15) 0.0234(5) Uani 1 1 d .
C11 C -1.1968(3) 0.1599(2) 0.0473(2) 0.0255(8) Uani 1 1 d .
C21 C -1.2865(3) 0.1222(2) 0.1282(2) 0.0261(8) Uani 1 1 d .
C211 C -1.2900(3) 0.0155(2) 0.1385(2) 0.0292(8) Uani 1 1 d .
H21B H -1.3469 -0.0056 0.1958 0.035 Uiso 1 1 calc R
N212 N -1.2189(3) -0.05087(19) 0.07306(19) 0.0277(7) Uani 1 1 d .
O213 O -1.2413(2) -0.14747(16) 0.09993(16) 0.0323(6) Uani 1 1 d .
H21A H -1.1971 -0.1861 0.0548 0.049 Uiso 1 1 calc R
C31 C -1.3780(3) 0.1893(2) 0.2010(2) 0.0252(8) Uani 1 1 d .
H31A H -1.4351 0.1630 0.2543 0.030 Uiso 1 1 calc R
C41 C -1.3872(3) 0.2936(2) 0.1971(2) 0.0274(8) Uani 1 1 d .
C411 C -1.4853(3) 0.3627(2) 0.2827(2) 0.0291(8) Uani 1 1 d .
C412 C -1.4585(4) 0.3083(3) 0.3799(3) 0.0521(11) Uani 1 1 d .
H41G H -1.4726 0.2417 0.3923 0.078 Uiso 1 1 calc R
H41H H -1.5165 0.3510 0.4335 0.078 Uiso 1 1 calc R
H41I H -1.3694 0.2980 0.3748 0.078 Uiso 1 1 calc R
C413 C -1.6255(3) 0.3762(3) 0.2884(3) 0.0497(11) Uani 1 1 d .
H41D H -1.6420 0.4117 0.2278 0.075 Uiso 1 1 calc R
H41E H -1.6859 0.4168 0.3430 0.075 Uiso 1 1 calc R
H41F H -1.6365 0.3087 0.2979 0.075 Uiso 1 1 calc R
C414 C -1.4691(4) 0.4710(3) 0.2692(3) 0.0463(10) Uani 1 1 d .
H41A H -1.4909 0.5089 0.2110 0.069 Uiso 1 1 calc R
H41B H -1.3800 0.4629 0.2619 0.069 Uiso 1 1 calc R
H41C H -1.5262 0.5090 0.3262 0.069 Uiso 1 1 calc R
C51 C -1.3040(3) 0.3312(2) 0.1134(2) 0.0291(8) Uani 1 1 d .
H51A H -1.3107 0.4015 0.1069 0.035 Uiso 1 1 calc R
C61 C -1.2114(3) 0.2671(2) 0.0392(2) 0.0242(7) Uani 1 1 d .
C611 C -1.1212(3) 0.3095(2) -0.0499(2) 0.0296(8) Uani 1 1 d .
H61G H -1.1424 0.3836 -0.0445 0.036 Uiso 1 1 calc R
H61H H -1.0320 0.2752 -0.0479 0.036 Uiso 1 1 calc R
N612 N -1.1266(3) 0.2962(2) -0.14675(19) 0.0285(7) Uani 1 1 d .
C613 C -1.0294(3) 0.3374(3) -0.2250(2) 0.0365(9) Uani 1 1 d .
H61C H -1.0338 0.3317 -0.2888 0.055 Uiso 1 1 calc R
H61D H -0.9433 0.2978 -0.2206 0.055 Uiso 1 1 calc R
H61E H -1.0479 0.4096 -0.2165 0.055 Uiso 1 1 calc R
C614 C -1.2574(3) 0.3454(3) -0.1571(3) 0.0355(9) Uani 1 1 d .
H61A H -1.2493 0.3608 -0.2271 0.043 Uiso 1 1 calc R
H61B H -1.2968 0.4115 -0.1268 0.043 Uiso 1 1 calc R
C615 C -1.3495(3) 0.2806(3) -0.1113(3) 0.0339(9) Uani 1 1 d .
C616 C -1.3110(3) 0.1795(3) -0.1388(3) 0.0359(9) Uani 1 1 d .
H61J H -1.2305 0.1525 -0.1856 0.043 Uiso 1 1 calc R
C617 C -1.3929(3) 0.1183(3) -0.0962(3) 0.0383(9) Uani 1 1 d .
H61I H -1.3653 0.0495 -0.1121 0.046 Uiso 1 1 calc R
C618 C -1.5169(3) 0.1610(3) -0.0295(3) 0.0378(9) Uani 1 1 d .
H61F H -1.5715 0.1202 -0.0011 0.045 Uiso 1 1 calc R
O12 O -1.06985(19) -0.16521(15) -0.08238(15) 0.0252(5) Uani 1 1 d .
C12 C -1.0222(3) -0.2071(2) -0.1685(2) 0.0279(8) Uani 1 1 d .
C22 C -0.9668(3) -0.1564(2) -0.2588(2) 0.0287(8) Uani 1 1 d .
C221 C -0.9541(3) -0.0542(3) -0.2655(2) 0.0316(8) Uani 1 1 d .
H22A H -0.9130 -0.0276 -0.3277 0.038 Uiso 1 1 calc R
N222 N -0.9950(2) 0.00275(19) -0.1924(2) 0.0280(7) Uani 1 1 d .
O223 O -0.9689(2) 0.09766(16) -0.22195(16) 0.0335(6) Uani 1 1 d .
H223 H -1.0130 0.1382 -0.1783 0.050 Uiso 1 1 calc R
C32 C -0.9215(3) -0.2052(3) -0.3486(3) 0.0395(10) Uani 1 1 d .
H32A H -0.8838 -0.1710 -0.4074 0.047 Uiso 1 1 calc R
C42 C -0.9312(3) -0.3018(3) -0.3518(3) 0.0368(9) Uani 1 1 d .
C421 C -0.8883(4) -0.3541(3) -0.4477(3) 0.0526(12) Uani 1 1 d .
C422 C -1.0093(4) -0.3635(3) -0.4625(3) 0.0680(14) Uani 1 1 d .
H42A H -0.9831 -0.3994 -0.5209 0.102 Uiso 1 1 calc R
H42B H -1.0696 -0.2949 -0.4701 0.102 Uiso 1 1 calc R
H42C H -1.0508 -0.4022 -0.4059 0.102 Uiso 1 1 calc R
C423 C -0.7865(4) -0.4652(3) -0.4399(3) 0.0761(15) Uani 1 1 d .
H42G H -0.7607 -0.4988 -0.4996 0.114 Uiso 1 1 calc R
H42H H -0.8252 -0.5065 -0.3843 0.114 Uiso 1 1 calc R
H42I H -0.7109 -0.4586 -0.4310 0.114 Uiso 1 1 calc R
C424 C -0.8239(5) -0.2920(4) -0.5379(3) 0.0789(17) Uani 1 1 d .
H42D H -0.7963 -0.3285 -0.5961 0.118 Uiso 1 1 calc R
H42E H -0.7493 -0.2842 -0.5285 0.118 Uiso 1 1 calc R
H42F H -0.8856 -0.2241 -0.5458 0.118 Uiso 1 1 calc R
C52 C -0.9840(3) -0.3511(3) -0.2601(3) 0.0362(9) Uani 1 1 d .
H52A H -0.9892 -0.4172 -0.2596 0.043 Uiso 1 1 calc R
C62 C -1.0287(3) -0.3075(2) -0.1707(2) 0.0290(8) Uani 1 1 d .
C621 C -1.9285(3) 0.3702(2) 0.0751(2) 0.0294(8) Uani 1 1 d .
H62A H -1.9892 0.3826 0.0380 0.035 Uiso 1 1 calc R
H62B H -1.9347 0.4377 0.0906 0.035 Uiso 1 1 calc R
N622 N -1.7947(3) 0.3217(2) 0.01086(19) 0.0295(7) Uani 1 1 d .
C623 C -1.7744(3) 0.3836(2) -0.0850(2) 0.0341(9) Uani 1 1 d .
H62D H -1.6872 0.3529 -0.1271 0.051 Uiso 1 1 calc R
H62E H -1.7861 0.4539 -0.0747 0.051 Uiso 1 1 calc R
H62F H -1.8365 0.3846 -0.1157 0.051 Uiso 1 1 calc R
C624 C -1.6979(3) 0.3138(3) 0.0584(2) 0.0348(9) Uani 1 1 d .
H62H H -1.7143 0.2727 0.1214 0.042 Uiso 1 1 calc R
H62I H -1.7075 0.3833 0.0715 0.042 Uiso 1 1 calc R
C625 C -1.5590(3) 0.2637(3) -0.0053(2) 0.0305(8) Uani 1 1 d .
C626 C -1.4730(3) 0.3219(2) -0.0455(2) 0.0296(8) Uani 1 1 d .
H62G H -1.4992 0.3898 -0.0277 0.036 Uiso 1 1 calc R
O100 O -2.4651(2) 0.0330(2) 0.65351(19) 0.0502(7) Uani 1 1 d .
C105 C -2.3150(4) -0.0931(3) 0.7268(3) 0.0591(12) Uani 1 1 d .
H10A H -2.2289 -0.1150 0.7335 0.089 Uiso 1 1 calc R
H10B H -2.3225 -0.1456 0.6961 0.089 Uiso 1 1 calc R
H10C H -2.3790 -0.0837 0.7912 0.089 Uiso 1 1 calc R
C102 C -2.5492(5) 0.2226(4) 0.6740(4) 0.0882(18) Uani 1 1 d .
H10D H -2.4700 0.2232 0.6819 0.132 Uiso 1 1 calc R
H10E H -2.6082 0.2108 0.7378 0.132 Uiso 1 1 calc R
H10F H -2.5894 0.2887 0.6430 0.132 Uiso 1 1 calc R
C104 C -2.2318(4) 0.0015(4) 0.5657(3) 0.0762(15) Uani 1 1 d .
H10G H -2.1483 -0.0197 0.5769 0.114 Uiso 1 1 calc R
H10H H -2.2469 0.0687 0.5291 0.114 Uiso 1 1 calc R
H10I H -2.2327 -0.0489 0.5286 0.114 Uiso 1 1 calc R
C103 C -2.3377(4) 0.0083(3) 0.6637(3) 0.0475(11) Uani 1 1 d .
H10J H -2.3391 0.0628 0.6992 0.057 Uiso 1 1 calc R
C101 C -2.5173(5) 0.1360(4) 0.6097(3) 0.0673(14) Uani 1 1 d .
H10K H -2.4536 0.1467 0.5459 0.081 Uiso 1 1 calc R
C100 C -2.6384(5) 0.1348(5) 0.5909(4) 0.107(2) Uani 1 1 d .
H10L H -2.6150 0.0785 0.5506 0.161 Uiso 1 1 calc R
H10M H -2.6752 0.2001 0.5571 0.161 Uiso 1 1 calc R
H10N H -2.7017 0.1248 0.6530 0.161 Uiso 1 1 calc R

loop_
_atom_site_aniso_label
_atom_site_aniso_U_11
_atom_site_aniso_U_22
_atom_site_aniso_U_33
_atom_site_aniso_U_23
_atom_site_aniso_U_13
_atom_site_aniso_U_12
Cu1 0.0291(3) 0.0278(3) 0.0264(3) -0.0075(2) -0.0026(2) -0.0161(2)
O11 0.0221(12) 0.0231(12) 0.0246(12) -0.0070(10) -0.0037(10) -0.0075(10)
C11 0.0237(18) 0.0311(18) 0.0262(18) -0.0053(15) -0.0073(15) -0.0125(15)
C21 0.0240(18) 0.0287(18) 0.0272(18) -0.0051(15) -0.0057(15) -0.0109(15)
C211 0.035(2) 0.038(2) 0.0224(18) -0.0003(15) -0.0067(16) -0.0227(17)
N212 0.0373(17) 0.0265(15) 0.0283(16) -0.0007(12) -0.0101(14) -0.0208(14)
O213 0.0374(14) 0.0273(12) 0.0327(13) -0.0083(10) 0.0014(11) -0.0194(11)
C31 0.0183(17) 0.0257(17) 0.0265(18) -0.0072(15) -0.0022(15) -0.0032(14)
C41 0.0280(19) 0.0294(18) 0.0251(18) -0.0066(15) -0.0073(16) -0.0081(15)
C411 0.0285(19) 0.0256(18) 0.029(2) -0.0086(15) -0.0054(16) -0.0040(15)
C412 0.074(3) 0.053(3) 0.028(2) -0.0057(19) -0.012(2) -0.020(2)
C413 0.043(2) 0.052(2) 0.054(3) -0.023(2) -0.003(2) -0.017(2)
C414 0.056(3) 0.041(2) 0.040(2) -0.0167(18) 0.000(2) -0.022(2)
C51 0.033(2) 0.0247(18) 0.032(2) -0.0056(15) -0.0090(17) -0.0110(15)
C61 0.0181(17) 0.0269(18) 0.0281(19) -0.0040(15) -0.0057(15) -0.0084(14)
C611 0.033(2) 0.0292(18) 0.0295(19) -0.0087(15) -0.0035(16) -0.0162(16)
N612 0.0313(17) 0.0336(16) 0.0246(15) 0.0004(13) -0.0057(13) -0.0191(14)
C613 0.039(2) 0.043(2) 0.030(2) -0.0003(17) -0.0032(17) -0.0229(19)
C614 0.031(2) 0.040(2) 0.038(2) -0.0015(17) -0.0101(18) -0.0164(17)
C615 0.038(2) 0.041(2) 0.033(2) -0.0001(17) -0.0150(18) -0.0218(18)
C616 0.030(2) 0.045(2) 0.035(2) -0.0105(17) -0.0100(17) -0.0117(18)
C617 0.035(2) 0.039(2) 0.048(2) -0.0088(18) -0.0128(19) -0.0172(18)
C618 0.041(2) 0.040(2) 0.043(2) 0.0006(18) -0.0165(19) -0.0238(19)
O12 0.0219(12) 0.0230(11) 0.0289(13) -0.0102(10) -0.0024(10) -0.0063(10)
C12 0.0212(18) 0.0319(19) 0.033(2) -0.0128(16) -0.0044(16) -0.0098(15)
C22 0.0255(18) 0.0371(19) 0.0280(19) -0.0129(16) -0.0036(15) -0.0142(16)
C221 0.032(2) 0.043(2) 0.0250(19) -0.0041(16) -0.0026(16) -0.0227(18)
N222 0.0262(15) 0.0278(15) 0.0336(16) -0.0037(12) -0.0068(13) -0.0142(12)
O223 0.0407(14) 0.0318(13) 0.0290(13) -0.0059(10) 0.0015(11) -0.0226(12)
C32 0.040(2) 0.054(2) 0.029(2) -0.0165(17) 0.0037(17) -0.028(2)
C42 0.033(2) 0.045(2) 0.035(2) -0.0209(18) -0.0007(17) -0.0156(18)
C421 0.065(3) 0.065(3) 0.035(2) -0.024(2) 0.004(2) -0.038(2)
C422 0.087(4) 0.091(3) 0.050(3) -0.028(2) -0.013(2) -0.052(3)
C423 0.073(3) 0.075(3) 0.070(3) -0.049(3) -0.002(3) -0.009(3)
C424 0.117(4) 0.104(4) 0.031(2) -0.033(2) 0.014(3) -0.075(3)
C52 0.034(2) 0.038(2) 0.042(2) -0.0143(17) -0.0052(18) -0.0176(17)
C62 0.0223(18) 0.0315(18) 0.035(2) -0.0125(16) -0.0049(16) -0.0093(15)
C621 0.0217(18) 0.0241(17) 0.043(2) -0.0133(16) -0.0059(16) -0.0066(15)
N622 0.0330(17) 0.0310(16) 0.0305(16) -0.0032(13) -0.0087(14) -0.0176(14)
C623 0.035(2) 0.0297(19) 0.040(2) -0.0060(17) -0.0104(18) -0.0126(16)
C624 0.039(2) 0.043(2) 0.030(2) -0.0034(16) -0.0092(17) -0.0223(18)
C625 0.029(2) 0.037(2) 0.0296(19) -0.0015(16) -0.0118(16) -0.0127(17)
C626 0.030(2) 0.0256(18) 0.036(2) -0.0021(15) -0.0143(17) -0.0081(15)
O100 0.0446(17) 0.0570(18) 0.0435(17) 0.0070(15) -0.0125(15) -0.0164(15)
C105 0.052(3) 0.064(3) 0.067(3) 0.008(2) -0.020(2) -0.031(2)
C102 0.093(4) 0.059(3) 0.075(4) 0.015(3) -0.001(3) -0.016(3)
C104 0.062(3) 0.092(4) 0.064(3) 0.007(3) -0.003(3) -0.035(3)
C103 0.051(3) 0.054(3) 0.045(2) 0.001(2) -0.013(2) -0.029(2)
C101 0.055(3) 0.080(4) 0.043(3) 0.021(3) -0.008(3) -0.014(3)
C100 0.087(5) 0.133(6) 0.086(5) 0.025(4) -0.040(4) -0.023(4)

loop_
_atom_type_symbol
_atom_type_description
_atom_type_scat_dispersion_real
_atom_type_scat_dispersion_imag
_atom_type_scat_source
C C 0.0181 0.0091 'International Tables Vol C Tables 4.2.6.8 and 6.1.1.4'
H H 0.0000 0.0000 'International Tables Vol C Tables 4.2.6.8 and 6.1.1.4'
N N 0.0311 0.0180 'International Tables Vol C Tables 4.2.6.8 and 6.1.1.4'
O O 0.0492 0.0322 'International Tables Vol C Tables 4.2.6.8 and 6.1.1.4'
Cu Cu -1.9646 0.5888 'International Tables Vol C Tables 4.2.6.8 and 6.1.1.4'

loop_
_geom_angle_atom_site_label_1
_geom_angle_atom_site_label_2
_geom_angle_atom_site_label_3
_geom_angle
_geom_angle_site_symmetry_1
_geom_angle_site_symmetry_3
O12 Cu1 O11 177.08(9) . .
O12 Cu1 N212 87.77(9) . .
O11 Cu1 N212 91.57(9) . .
O12 Cu1 N222 91.40(9) . .
O11 Cu1 N222 90.01(9) . .
N212 Cu1 N222 164.04(11) . .
C11 O11 Cu1 126.20(16) . .
O11 C11 C61 118.5(2) . .
O11 C11 C21 123.7(3) . .
C61 C11 C21 117.7(3) . .
C31 C21 C11 119.7(3) . .
C31 C21 C211 117.7(3) . .
C11 C21 C211 122.6(3) . .
N212 C211 C21 123.8(3) . .
N212 C211 H21B 118.1 . .
C21 C211 H21B 118.1 . .
C211 N212 O213 112.9(2) . .
C211 N212 Cu1 127.82(19) . .
O213 N212 Cu1 119.31(18) . .
N212 O213 H21A 109.5 . .
C41 C31 C21 122.9(3) . .
C41 C31 H31A 118.6 . .
C21 C31 H31A 118.6 . .
C31 C41 C51 116.6(3) . .
C31 C41 C411 120.6(3) . .
C51 C41 C411 122.7(3) . .
C413 C411 C412 110.1(3) . .
C413 C411 C414 109.2(3) . .
C412 C411 C414 107.5(3) . .
C413 C411 C41 109.6(2) . .
C412 C411 C41 108.3(3) . .
C414 C411 C41 112.1(3) . .
C411 C412 H41G 109.5 . .
C411 C412 H41H 109.5 . .
H41G C412 H41H 109.5 . .
C411 C412 H41I 109.5 . .
H41G C412 H41I 109.5 . .
H41H C412 H41I 109.5 . .
C411 C413 H41D 109.5 . .
C411 C413 H41E 109.5 . .
H41D C413 H41E 109.5 . .
C411 C413 H41F 109.5 . .
H41D C413 H41F 109.5 . .
H41E C413 H41F 109.5 . .
C411 C414 H41A 109.5 . .
C411 C414 H41B 109.5 . .
H41A C414 H41B 109.5 . .
C411 C414 H41C 109.5 . .
H41A C414 H41C 109.5 . .
H41B C414 H41C 109.5 . .
C61 C51 C41 122.4(3) . .
C61 C51 H51A 118.8 . .
C41 C51 H51A 118.8 . .
C51 C61 C11 120.5(3) . .
C51 C61 C611 121.3(3) . .
C11 C61 C611 118.2(3) . .
N612 C611 C61 115.4(2) . .
N612 C611 H61G 108.4 . .
C61 C611 H61G 108.4 . .
N612 C611 H61H 108.4 . .
C61 C611 H61H 108.4 . .
H61G C611 H61H 107.5 . .
C614 N612 C611 112.6(3) . .
C614 N612 C613 111.8(3) . .
C611 N612 C613 108.3(2) . .
N612 C613 H61C 109.5 . .
N612 C613 H61D 109.5 . .
H61C C613 H61D 109.5 . .
N612 C613 H61E 109.5 . .
H61C C613 H61E 109.5 . .
H61D C613 H61E 109.5 . .
N612 C614 C615 115.1(3) . .
N612 C614 H61A 108.5 . .
C615 C614 H61A 108.5 . .
N612 C614 H61B 108.5 . .
C615 C614 H61B 108.5 . .
H61A C614 H61B 107.5 . .
C626 C615 C616 119.2(3) . .
C626 C615 C614 121.4(3) . .
C616 C615 C614 119.4(3) . .
C615 C616 C617 120.2(3) . .
C615 C616 H61J 119.9 . .
C617 C616 H61J 119.9 . .
C616 C617 C618 119.7(3) . .
C616 C617 H61I 120.1 . .
C618 C617 H61I 120.1 . .
C625 C618 C617 120.6(3) . .
C625 C618 H61F 119.7 . .
C617 C618 H61F 119.7 . .
C12 O12 Cu1 130.14(19) . .
O12 C12 C22 123.4(3) . .
O12 C12 C62 118.7(3) . .
C22 C12 C62 118.0(3) . .
C12 C22 C32 120.0(3) . .
C12 C22 C221 122.9(3) . .
C32 C22 C221 117.1(3) . .
N222 C221 C22 125.3(3) . .
N222 C221 H22A 117.4 . .
C22 C221 H22A 117.4 . .
C221 N222 O223 112.1(2) . .
C221 N222 Cu1 126.8(2) . .
O223 N222 Cu1 121.06(18) . .
N222 O223 H223 109.5 . .
C42 C32 C22 122.4(3) . .
C42 C32 H32A 118.8 . .
C22 C32 H32A 118.8 . .
C32 C42 C52 116.0(3) . .
C32 C42 C421 123.5(3) . .
C52 C42 C421 120.4(3) . .
C424 C421 C42 112.2(3) . .
C424 C421 C422 108.8(4) . .
C42 C421 C422 108.6(3) . .
C424 C421 C423 107.8(4) . .
C42 C421 C423 109.4(3) . .
C422 C421 C423 110.0(3) . .
C421 C422 H42A 109.5 . .
C421 C422 H42B 109.5 . .
H42A C422 H42B 109.5 . .
C421 C422 H42C 109.5 . .
H42A C422 H42C 109.5 . .
H42B C422 H42C 109.5 . .
C421 C423 H42G 109.5 . .
C421 C423 H42H 109.5 . .
H42G C423 H42H 109.5 . .
C421 C423 H42I 109.5 . .
H42G C423 H42I 109.5 . .
H42H C423 H42I 109.5 . .
C421 C424 H42D 109.5 . .
C421 C424 H42E 109.5 . .
H42D C424 H42E 109.5 . .
C421 C424 H42F 109.5 . .
H42D C424 H42F 109.5 . .
H42E C424 H42F 109.5 . .
C62 C52 C42 123.9(3) . .
C62 C52 H52A 118.1 . .
C42 C52 H52A 118.1 . .
C52 C62 C12 119.7(3) . .
C52 C62 C621 120.3(3) . 2_255
C12 C62 C621 119.8(3) . 2_255
N622 C621 C62 115.3(3) . 2_255
N622 C621 H62A 108.4 . .
C62 C621 H62A 108.4 2_255 .
N622 C621 H62B 108.4 . .
C62 C621 H62B 108.4 2_255 .
H62A C621 H62B 107.5 . .
C624 N622 C623 111.4(2) . .
C624 N622 C621 110.7(2) . .
C623 N622 C621 108.9(3) . .
N622 C623 H62D 109.5 . .
N622 C623 H62E 109.5 . .
H62D C623 H62E 109.5 . .
N622 C623 H62F 109.5 . .
H62D C623 H62F 109.5 . .
H62E C623 H62F 109.5 . .
N622 C624 C625 112.1(3) . .
N622 C624 H62H 109.2 . .
C625 C624 H62H 109.2 . .
N622 C624 H62I 109.2 . .
C625 C624 H62I 109.2 . .
H62H C624 H62I 107.9 . .
C618 C625 C626 118.6(3) . .
C618 C625 C624 120.8(3) . .
C626 C625 C624 120.5(3) . .
C615 C626 C625 121.5(3) . .
C615 C626 H62G 119.2 . .
C625 C626 H62G 119.2 . .
C103 O100 C101 115.9(3) . .
C103 C105 H10A 109.5 . .
C103 C105 H10B 109.5 . .
H10A C105 H10B 109.5 . .
C103 C105 H10C 109.5 . .
H10A C105 H10C 109.5 . .
H10B C105 H10C 109.5 . .
C101 C102 H10D 109.5 . .
C101 C102 H10E 109.5 . .
H10D C102 H10E 109.5 . .
C101 C102 H10F 109.5 . .
H10D C102 H10F 109.5 . .
H10E C102 H10F 109.5 . .
C103 C104 H10G 109.5 . .
C103 C104 H10H 109.5 . .
H10G C104 H10H 109.5 . .
C103 C104 H10I 109.5 . .
H10G C104 H10I 109.5 . .
H10H C104 H10I 109.5 . .
O100 C103 C105 106.1(3) . .
O100 C103 C104 112.9(3) . .
C105 C103 C104 111.8(4) . .
O100 C103 H10J 108.6 . .
C105 C103 H10J 108.6 . .
C104 C103 H10J 108.6 . .
O100 C101 C102 113.5(4) . .
O100 C101 C100 105.0(4) . .
C102 C101 C100 111.6(4) . .
O100 C101 H10K 108.9 . .
C102 C101 H10K 108.9 . .
C100 C101 H10K 108.9 . .
C101 C100 H10L 109.5 . .
C101 C100 H10M 109.5 . .
H10L C100 H10M 109.5 . .
C101 C100 H10N 109.5 . .
H10L C100 H10N 109.5 . .
H10M C100 H10N 109.5 . .

loop_
_geom_bond_atom_site_label_1
_geom_bond_atom_site_label_2
_geom_bond_distance
_geom_bond_site_symmetry_2
Cu1 O12 1.8935(18) .
Cu1 O11 1.9069(18) .
Cu1 N212 1.970(3) .
Cu1 N222 1.974(3) .
O11 C11 1.334(3) .
C11 C61 1.409(4) .
C11 C21 1.418(4) .
C21 C31 1.402(4) .
C21 C211 1.459(4) .
C211 N212 1.284(4) .
C211 H21B 0.9300 .
N212 O213 1.400(3) .
O213 H21A 0.8200 .
C31 C41 1.391(4) .
C31 H31A 0.9300 .
C41 C51 1.398(4) .
C41 C411 1.551(4) .
C411 C413 1.530(4) .
C411 C412 1.533(5) .
C411 C414 1.535(4) .
C412 H41G 0.9600 .
C412 H41H 0.9600 .
C412 H41I 0.9600 .
C413 H41D 0.9600 .
C413 H41E 0.9600 .
C413 H41F 0.9600 .
C414 H41A 0.9600 .
C414 H41B 0.9600 .
C414 H41C 0.9600 .
C51 C61 1.395(4) .
C51 H51A 0.9300 .
C61 C611 1.513(4) .
C611 N612 1.469(4) .
C611 H61G 0.9700 .
C611 H61H 0.9700 .
N612 C614 1.458(4) .
N612 C613 1.476(3) .
C613 H61C 0.9600 .
C613 H61D 0.9600 .
C613 H61E 0.9600 .
C614 C615 1.524(4) .
C614 H61A 0.9700 .
C614 H61B 0.9700 .
C615 C626 1.388(4) .
C615 C616 1.391(4) .
C616 C617 1.395(4) .
C616 H61J 0.9300 .
C617 C618 1.400(5) .
C617 H61I 0.9300 .
C618 C625 1.389(4) .
C618 H61F 0.9300 .
O12 C12 1.323(3) .
C12 C22 1.408(4) .
C12 C62 1.417(4) .
C22 C32 1.419(4) .
C22 C221 1.447(4) .
C221 N222 1.287(4) .
C221 H22A 0.9300 .
N222 O223 1.398(3) .
O223 H223 0.8200 .
C32 C42 1.385(4) .
C32 H32A 0.9300 .
C42 C52 1.403(5) .
C42 C421 1.527(4) .
C421 C424 1.526(5) .
C421 C422 1.535(5) .
C421 C423 1.563(6) .
C422 H42A 0.9600 .
C422 H42B 0.9600 .
C422 H42C 0.9600 .
C423 H42G 0.9600 .
C423 H42H 0.9600 .
C423 H42I 0.9600 .
C424 H42D 0.9600 .
C424 H42E 0.9600 .
C424 H42F 0.9600 .
C52 C62 1.380(4) .
C52 H52A 0.9300 .
C62 C621 1.504(4) 2_255
C621 N622 1.475(4) .
C621 C62 1.504(4) 2_255
C621 H62A 0.9700 .
C621 H62B 0.9700 .
N622 C624 1.463(4) .
N622 C623 1.467(4) .
C623 H62D 0.9600 .
C623 H62E 0.9600 .
C623 H62F 0.9600 .
C624 C625 1.515(4) .
C624 H62H 0.9700 .
C624 H62I 0.9700 .
C625 C626 1.397(4) .
C626 H62G 0.9300 .
O100 C103 1.434(4) .
O100 C101 1.436(5) .
C105 C103 1.500(5) .
C105 H10A 0.9600 .
C105 H10B 0.9600 .
C105 H10C 0.9600 .
C102 C101 1.514(6) .
C102 H10D 0.9600 .
C102 H10E 0.9600 .
C102 H10F 0.9600 .
C104 C103 1.504(5) .
C104 H10G 0.9600 .
C104 H10H 0.9600 .
C104 H10I 0.9600 .
C103 H10J 0.9800 .
C101 C100 1.518(7) .
C101 H10K 0.9800 .
C100 H10L 0.9600 .
C100 H10M 0.9600 .
C100 H10N 0.9600 .
